data_7017904
loop_
_publ_author_name
'Antonova, Elena'
'N\"ather, Christian'
'Bensch, Wolfgang'

_publ_section_title
;
 Antimonato polyoxovanadates with structure directing transition metal
 complexes: pseudopolymorphic {Ni(dien)2}3[V15Sb6O42(H2O)]&#x00B7;nH2O
 compounds and {Ni(dien)2}4[V16Sb4O42(H2O)].
;
_journal_issue 4
_journal_name_full 'Dalton transactions (Cambridge, England : 2003)'
_journal_page_first 1338
_journal_page_last 1344
_journal_paper_doi 10.1039/c1dt11635e
_journal_volume 41
_journal_year 2012
_chemical_formula_moiety 'O42 Sb6 V15, 3(Ni C8 H26 N6), 9(H2 O)'
_chemical_formula_sum 'C24 H96 N18 Ni3 O51 Sb6 V15'
_chemical_formula_weight 3123.8087
_chemical_name_common (Ni(C4N3H13)2)3(V15Sb6O42(H2O))(H2O)8
_chemical_name_systematic
;
?
;
_space_group_IT_number 161
_symmetry_cell_setting hexagonal
_symmetry_space_group_name_Hall 'R 3 -2"c'
_symmetry_space_group_name_H-M 'R 3 c :H'
_atom_sites_solution_hydrogens none
_atom_sites_solution_primary direct
_atom_sites_solution_secondary difmap
_audit_creation_method SHELXL-97
_cell_angle_alpha 90.00
_cell_angle_beta 90.00
_cell_angle_gamma 120.00
_cell_formula_units_Z 6
_cell_length_a 23.0517(4)
_cell_length_b 23.0517(4)
_cell_length_c 28.6216(5)
_cell_measurement_reflns_used 64789
_cell_measurement_temperature 293(2)
_cell_measurement_theta_max 26.83
_cell_measurement_theta_min 1.75
_cell_volume 13171.4(4)
_computing_cell_refinement 'STOE-IPDS Program Package'
_computing_data_collection 'STOE-IPDS Program Package'
_computing_data_reduction 'STOE-IPDS Program Package'
_computing_molecular_graphics 'Bruker SHELXTL'
_computing_publication_material 'Bruker SHELXTL'
_computing_structure_refinement 'SHELXL-97 (Sheldrick, 1997)'
_computing_structure_solution 'SHELXS-97 (Sheldrick, 1990)'
_diffrn_ambient_temperature 293(2)
_diffrn_measured_fraction_theta_full 0.994
_diffrn_measured_fraction_theta_max 0.994
_diffrn_measurement_device_type 'Stoe Imaging Plate Diffraction System'
_diffrn_measurement_method '\f scans'
_diffrn_radiation_monochromator graphite
_diffrn_radiation_source 'fine-focus sealed tube'
_diffrn_radiation_type MoK\a
_diffrn_radiation_wavelength 0.71073
_diffrn_reflns_av_R_equivalents 0.0500
_diffrn_reflns_av_sigmaI/netI 0.0227
_diffrn_reflns_limit_h_max 29
_diffrn_reflns_limit_h_min -29
_diffrn_reflns_limit_k_max 29
_diffrn_reflns_limit_k_min -29
_diffrn_reflns_limit_l_max 36
_diffrn_reflns_limit_l_min -35
_diffrn_reflns_number 64789
_diffrn_reflns_theta_full 26.83
_diffrn_reflns_theta_max 26.83
_diffrn_reflns_theta_min 1.75
_diffrn_standards_decay_% none
_exptl_absorpt_coefficient_mu 4.045
_exptl_absorpt_correction_T_max 0.5805
_exptl_absorpt_correction_T_min 0.3864
_exptl_absorpt_correction_type numerical
_exptl_absorpt_process_details 'X-Shape (STOE & CIE, 1998)'
_exptl_crystal_colour 'dark red'
_exptl_crystal_density_diffrn 2.357
_exptl_crystal_density_method 'not measured'
_exptl_crystal_description needels
_exptl_crystal_F_000 8958
_exptl_crystal_size_max 0.1325
_exptl_crystal_size_mid 0.0728
_exptl_crystal_size_min 0.057
_refine_diff_density_max 1.347
_refine_diff_density_min -0.501
_refine_diff_density_rms 0.114
_refine_ls_abs_structure_details 'Flack H D (1983), Acta Cryst. A39, 876-881'
_refine_ls_abs_structure_Flack 0.01(3)
_refine_ls_extinction_method SHELXL
_refine_ls_goodness_of_fit_ref 1.155
_refine_ls_hydrogen_treatment none
_refine_ls_matrix_type full
_refine_ls_number_parameters 337
_refine_ls_number_reflns 6231
_refine_ls_number_restraints 1
_refine_ls_restrained_S_all 1.155
_refine_ls_R_factor_all 0.0433
_refine_ls_R_factor_gt 0.0396
_refine_ls_shift/su_max 1.315
_refine_ls_shift/su_mean 0.031
_refine_ls_structure_factor_coef Fsqd
_refine_ls_weighting_details 'calc w=1/[\s^2^(Fo^2^)+(0.0351P)^2^+73.0136P] where P=(Fo^2^+2Fc^2^)/3'
_refine_ls_weighting_scheme calc
_refine_ls_wR_factor_gt 0.0817
_refine_ls_wR_factor_ref 0.0828
_reflns_number_gt 5895
_reflns_number_total 6231
_reflns_threshold_expression >2sigma(I)
_cod_data_source_file c1dt11635e.txt
_cod_data_source_block ea1194
_cod_original_cell_volume 13171.3(4)
_cod_original_sg_symbol_H-M R3c
_cod_database_code 7017904

loop_
_symmetry_equiv_pos_as_xyz
'x, y, z'
'-y, x-y, z'
'-x+y, -x, z'
'-y, -x, z+1/2'
'-x+y, y, z+1/2'
'x, x-y, z+1/2'
'x+2/3, y+1/3, z+1/3'
'-y+2/3, x-y+1/3, z+1/3'
'-x+y+2/3, -x+1/3, z+1/3'
'-y+2/3, -x+1/3, z+5/6'
'-x+y+2/3, y+1/3, z+5/6'
'x+2/3, x-y+1/3, z+5/6'
'x+1/3, y+2/3, z+2/3'
'-y+1/3, x-y+2/3, z+2/3'
'-x+y+1/3, -x+2/3, z+2/3'
'-y+1/3, -x+2/3, z+7/6'
'-x+y+1/3, y+2/3, z+7/6'
'x+1/3, x-y+2/3, z+7/6'

loop_
_atom_site_label
_atom_site_type_symbol
_atom_site_fract_x
_atom_site_fract_y
_atom_site_fract_z
_atom_site_U_iso_or_equiv
_atom_site_adp_type
_atom_site_occupancy
_atom_site_symmetry_multiplicity
_atom_site_calc_flag
_atom_site_refinement_flags
Sb1 Sb 0.78693(2) 0.80243(2) 0.090399(17) 0.04428(12) Uani 1 1 d .
Sb2 Sb 1.08566(3) 0.84985(3) 0.161972(16) 0.04874(13) Uani 1 1 d .
Ni1 Ni 1.10682(6) 0.85294(6) 0.39010(3) 0.0525(3) Uani 1 1 d .
V1 V 0.92213(5) 0.89801(5) 0.01852(3) 0.0303(2) Uani 1 1 d .
V2 V 1.02697(6) 0.87575(6) 0.04711(4) 0.0344(2) Uani 1 1 d .
V3 V 1.00773(6) 0.91136(6) 0.23420(4) 0.0406(3) Uani 1 1 d .
V4 V 0.93047(6) 0.80917(5) 0.12630(4) 0.0386(3) Uani 1 1 d .
V5 V 0.87181(7) 0.85131(6) 0.20544(4) 0.0434(3) Uani 1 1 d .
O1 O 1.0078(3) 0.8750(3) 0.28213(18) 0.0608(15) Uani 1 1 d .
O2 O 0.9498(3) 0.8439(2) 0.18858(16) 0.0439(11) Uani 1 1 d .
O3 O 0.7348(3) 0.8327(3) 0.1258(2) 0.0597(15) Uani 1 1 d .
O4 O 0.9032(3) 0.7299(3) 0.12698(19) 0.0575(15) Uani 1 1 d .
O5 O 0.8914(3) 0.8546(2) -0.02829(16) 0.0438(11) Uani 1 1 d .
O6 O 0.9353(3) 0.9293(3) 0.23747(17) 0.0479(12) Uani 1 1 d .
O7 O 1.0356(3) 0.8260(3) 0.01201(19) 0.0560(14) Uani 1 1 d .
O8 O 1.0882(3) 0.9227(3) 0.19692(18) 0.0466(11) Uani 1 1 d .
O9 O 1.0269(3) 0.8498(3) 0.11298(17) 0.0434(11) Uani 1 1 d .
O10 O 0.9339(2) 0.8423(2) 0.06390(16) 0.0375(10) Uani 1 1 d .
O11 O 1.0176(2) 0.9422(2) 0.01368(15) 0.0370(10) Uani 1 1 d .
O12 O 0.8412(2) 0.8835(2) 0.05503(17) 0.0410(11) Uani 1 1 d .
O13 O 0.8509(3) 0.8192(3) 0.13919(17) 0.0481(12) Uani 1 1 d .
O14 O 0.8235(3) 0.7923(3) 0.2401(2) 0.0667(16) Uani 1 1 d .
O15 O 0.8807(7) 0.7346(5) -0.0625(6) 0.178(6) Uani 1 1 d .
O16 O 1.0000 1.0000 0.1223(8) 0.186(10) Uani 1 3 d S
N1 N 1.1993(5) 0.8517(6) 0.3965(3) 0.090(3) Uani 1 1 d .
H1A H 1.1956 0.8225 0.4188 0.108 Uiso 1 1 calc R
H1B H 1.2093 0.8392 0.3693 0.108 Uiso 1 1 calc R
N2 N 1.1698(4) 0.9551(5) 0.3989(3) 0.069(2) Uani 1 1 d .
H2 H 1.1705 0.9646 0.4298 0.083 Uiso 1 1 calc R
N3 N 1.0365(3) 0.8860(4) 0.3823(2) 0.0511(16) Uani 1 1 d .
H3A H 1.0172 0.8740 0.3539 0.061 Uiso 1 1 calc R
H3B H 1.0042 0.8662 0.4040 0.061 Uiso 1 1 calc R
N4 N 1.1150(4) 0.8505(4) 0.3142(2) 0.0590(19) Uani 1 1 d .
H4A H 1.1015 0.8770 0.3007 0.071 Uiso 1 1 calc R
H4B H 1.1578 0.8653 0.3059 0.071 Uiso 1 1 calc R
N5 N 1.0429(7) 0.7498(5) 0.3806(3) 0.108(4) Uani 1 1 d .
H5 H 1.0073 0.7564 0.3783 0.129 Uiso 1 1 calc R
N6 N 1.0817(5) 0.8240(5) 0.4605(2) 0.077(3) Uani 1 1 d .
H6A H 1.1187 0.8321 0.4764 0.092 Uiso 1 1 calc R
H6B H 1.0652 0.8483 0.4736 0.092 Uiso 1 1 calc R
C1 C 1.2500(7) 0.9177(10) 0.4085(5) 0.134(7) Uani 1 1 d .
H1C H 1.2933 0.9240 0.3994 0.160 Uiso 1 1 calc R
H1D H 1.2503 0.9232 0.4421 0.160 Uiso 1 1 calc R
C2 C 1.2393(5) 0.9698(8) 0.3852(5) 0.104(5) Uani 1 1 d .
H2A H 1.2427 0.9675 0.3516 0.125 Uiso 1 1 calc R
H2B H 1.2727 1.0142 0.3956 0.125 Uiso 1 1 calc R
C3 C 1.1410(5) 0.9884(5) 0.3741(4) 0.072(3) Uani 1 1 d .
H3C H 1.1451 0.9840 0.3407 0.086 Uiso 1 1 calc R
H3D H 1.1647 1.0357 0.3818 0.086 Uiso 1 1 calc R
C4 C 1.0685(5) 0.9578(5) 0.3872(3) 0.067(3) Uani 1 1 d .
H4C H 1.0646 0.9693 0.4192 0.081 Uiso 1 1 calc R
H4D H 1.0468 0.9751 0.3670 0.081 Uiso 1 1 calc R
C5 C 1.0722(7) 0.7808(6) 0.2991(3) 0.084(3) Uani 1 1 d .
H5A H 1.0394 0.7790 0.2770 0.101 Uiso 1 1 calc R
H5B H 1.0997 0.7663 0.2829 0.101 Uiso 1 1 calc R
C6 C 1.0375(9) 0.7346(7) 0.3364(4) 0.142(7) Uani 1 1 d .
H6C H 0.9902 0.7140 0.3290 0.170 Uiso 1 1 calc R
H6D H 1.0489 0.6995 0.3336 0.170 Uiso 1 1 calc R
C7 C 1.0184(6) 0.7166(7) 0.4210(4) 0.098(4) Uani 1 1 d .
H7A H 1.0351 0.6856 0.4241 0.117 Uiso 1 1 calc R
H7B H 0.9702 0.6897 0.4173 0.117 Uiso 1 1 calc R
C8 C 1.0300(12) 0.7502(7) 0.4637(4) 0.155(9) Uani 1 1 d .
H8A H 1.0450 0.7292 0.4863 0.186 Uiso 1 1 calc R
H8B H 0.9882 0.7456 0.4749 0.186 Uiso 1 1 calc R

loop_
_atom_site_aniso_label
_atom_site_aniso_U_11
_atom_site_aniso_U_22
_atom_site_aniso_U_33
_atom_site_aniso_U_23
_atom_site_aniso_U_13
_atom_site_aniso_U_12
Sb1 0.0382(2) 0.0387(2) 0.0386(2) 0.00519(19) -0.00310(19) 0.0063(2)
Sb2 0.0716(4) 0.0542(3) 0.0378(2) 0.0015(2) -0.0091(2) 0.0445(3)
Ni1 0.0761(7) 0.0825(7) 0.0296(4) -0.0149(5) -0.0105(4) 0.0628(6)
V1 0.0341(5) 0.0313(5) 0.0225(5) -0.0027(4) -0.0045(4) 0.0140(4)
V2 0.0443(6) 0.0361(6) 0.0265(5) -0.0035(4) -0.0010(4) 0.0229(5)
V3 0.0543(7) 0.0470(7) 0.0239(5) 0.0027(5) -0.0075(5) 0.0278(6)
V4 0.0468(6) 0.0319(5) 0.0297(5) 0.0050(4) -0.0026(5) 0.0141(5)
V5 0.0490(7) 0.0436(6) 0.0304(6) 0.0131(5) 0.0057(5) 0.0178(6)
O1 0.079(4) 0.083(4) 0.034(3) 0.017(3) 0.000(3) 0.051(4)
O2 0.060(3) 0.042(3) 0.029(2) 0.0087(19) -0.003(2) 0.025(2)
O3 0.034(3) 0.061(3) 0.061(4) 0.009(3) 0.009(2) 0.006(2)
O4 0.073(4) 0.035(3) 0.048(3) 0.007(2) -0.005(3) 0.016(3)
O5 0.046(3) 0.046(3) 0.034(2) -0.009(2) -0.014(2) 0.018(2)
O6 0.059(3) 0.056(3) 0.034(2) 0.006(2) 0.004(2) 0.033(3)
O7 0.082(4) 0.051(3) 0.045(3) -0.010(2) 0.001(3) 0.041(3)
O8 0.049(3) 0.052(3) 0.041(3) -0.008(2) -0.009(2) 0.027(2)
O9 0.049(3) 0.051(3) 0.032(2) 0.002(2) -0.003(2) 0.026(2)
O10 0.045(3) 0.038(2) 0.028(2) 0.0043(18) 0.0011(19) 0.020(2)
O11 0.043(3) 0.044(3) 0.025(2) 0.0020(19) -0.0018(18) 0.023(2)
O12 0.042(3) 0.036(3) 0.039(2) 0.007(2) 0.005(2) 0.015(2)
O13 0.043(3) 0.058(3) 0.033(2) 0.007(2) 0.000(2) 0.018(2)
O14 0.077(4) 0.066(4) 0.051(3) 0.024(3) 0.016(3) 0.031(3)
O15 0.192(13) 0.066(6) 0.273(18) -0.002(8) 0.053(12) 0.063(7)
O16 0.224(16) 0.224(16) 0.111(15) 0.000 0.000 0.112(8)
N1 0.116(7) 0.170(10) 0.051(4) -0.029(5) -0.018(5) 0.122(8)
N2 0.061(4) 0.104(6) 0.056(4) -0.029(4) -0.013(3) 0.050(5)
N3 0.062(4) 0.080(5) 0.030(3) -0.001(3) 0.002(3) 0.050(4)
N4 0.061(4) 0.101(6) 0.037(3) -0.021(3) -0.014(3) 0.057(4)
N5 0.201(12) 0.097(7) 0.050(5) -0.013(5) 0.015(6) 0.093(8)
N6 0.110(7) 0.139(8) 0.031(3) -0.010(4) -0.003(4) 0.100(7)
C1 0.124(11) 0.26(2) 0.091(9) -0.090(12) -0.069(9) 0.152(14)
C2 0.056(6) 0.150(13) 0.108(10) -0.052(9) -0.012(6) 0.052(7)
C3 0.081(7) 0.083(7) 0.068(6) -0.018(5) -0.009(5) 0.053(6)
C4 0.088(7) 0.083(7) 0.059(5) -0.003(5) 0.005(5) 0.065(6)
C5 0.136(10) 0.105(8) 0.047(5) -0.028(5) -0.008(6) 0.086(8)
C6 0.177(15) 0.090(9) 0.054(6) -0.029(6) -0.016(8) -0.011(9)
C7 0.074(7) 0.121(10) 0.062(6) 0.007(7) 0.004(5) 0.022(7)
C8 0.34(3) 0.086(9) 0.061(7) 0.019(6) 0.045(11) 0.127(14)

loop_
_atom_type_symbol
_atom_type_description
_atom_type_scat_dispersion_real
_atom_type_scat_dispersion_imag
_atom_type_scat_source
C C 0.0033 0.0016 'International Tables Vol C Tables 4.2.6.8 and 6.1.1.4'
H H 0.0000 0.0000 'International Tables Vol C Tables 4.2.6.8 and 6.1.1.4'
N N 0.0061 0.0033 'International Tables Vol C Tables 4.2.6.8 and 6.1.1.4'
O O 0.0106 0.0060 'International Tables Vol C Tables 4.2.6.8 and 6.1.1.4'
V V 0.3005 0.5294 'International Tables Vol C Tables 4.2.6.8 and 6.1.1.4'
Ni Ni 0.3393 1.1124 'International Tables Vol C Tables 4.2.6.8 and 6.1.1.4'
Sb Sb -0.5866 1.5461 'International Tables Vol C Tables 4.2.6.8 and 6.1.1.4'

loop_
_geom_angle_atom_site_label_1
_geom_angle_atom_site_label_2
_geom_angle_atom_site_label_3
_geom_angle
_geom_angle_site_symmetry_1
_geom_angle_site_symmetry_3
O13 Sb1 O12 97.2(2) . .
O13 Sb1 O3 95.7(2) . .
O12 Sb1 O3 98.2(2) . .
O8 Sb2 O9 95.3(2) . .
O8 Sb2 O3 97.9(2) . 2_765
O9 Sb2 O3 94.2(2) . 2_765
N2 Ni1 N5 179.5(4) . .
N2 Ni1 N6 99.7(4) . .
N5 Ni1 N6 80.7(4) . .
N2 Ni1 N3 80.3(3) . .
N5 Ni1 N3 99.4(4) . .
N6 Ni1 N3 94.4(3) . .
N2 Ni1 N1 82.5(4) . .
N5 Ni1 N1 97.8(5) . .
N6 Ni1 N1 91.8(3) . .
N3 Ni1 N1 162.5(4) . .
N2 Ni1 N4 97.4(3) . .
N5 Ni1 N4 82.1(3) . .
N6 Ni1 N4 162.8(4) . .
N3 Ni1 N4 89.7(2) . .
N1 Ni1 N4 89.1(3) . .
O5 V1 O11 107.6(2) . .
O5 V1 O11 110.5(2) . 3_675
O11 V1 O11 90.7(3) . 3_675
O5 V1 O10 108.1(2) . .
O11 V1 O10 84.1(2) . .
O11 V1 O10 140.8(2) 3_675 .
O5 V1 O12 104.2(2) . .
O11 V1 O12 148.1(2) . .
O11 V1 O12 76.23(19) 3_675 .
O10 V1 O12 88.1(2) . .
O5 V1 V2 106.18(19) . .
O11 V1 V2 42.12(14) . .
O11 V1 V2 127.44(15) 3_675 .
O10 V1 V2 43.23(14) . .
O12 V1 V2 128.59(14) . .
O5 V1 V2 112.10(19) . 3_675
O11 V1 V2 121.99(15) . 3_675
O11 V1 V2 36.50(14) 3_675 3_675
O10 V1 V2 119.52(15) . 3_675
O12 V1 V2 39.73(14) . 3_675
V2 V1 V2 141.71(5) . 3_675
O7 V2 O11 111.3(3) . .
O7 V2 O10 112.2(3) . .
O11 V2 O10 84.0(2) . .
O7 V2 O9 111.2(3) . .
O11 V2 O9 137.5(2) . .
O10 V2 O9 79.1(2) . .
O7 V2 O12 107.9(3) . 2_765
O11 V2 O12 77.1(2) . 2_765
O10 V2 O12 139.6(2) . 2_765
O9 V2 O12 91.3(2) . 2_765
O7 V2 V1 111.7(2) . .
O11 V2 V1 42.23(14) . .
O10 V2 V1 43.09(14) . .
O9 V2 V1 117.28(16) . .
O12 V2 V1 115.74(15) 2_765 .
O7 V2 V4 115.5(2) . .
O11 V2 V4 115.85(15) . .
O10 V2 V4 38.93(14) . .
O9 V2 V4 40.33(15) . .
O12 V2 V4 123.32(15) 2_765 .
V1 V2 V4 80.18(4) . .
O7 V2 V1 115.2(2) . 2_765
O11 V2 V1 36.84(14) . 2_765
O10 V2 V1 113.73(14) . 2_765
O9 V2 V1 120.35(16) . 2_765
O12 V2 V1 40.23(14) 2_765 2_765
V1 V2 V1 77.15(5) . 2_765
V4 V2 V1 129.08(5) . 2_765
O1 V3 O6 107.4(3) . .
O1 V3 O6 110.6(3) . 2_765
O6 V3 O6 89.9(3) . 2_765
O1 V3 O2 109.5(3) . .
O6 V3 O2 83.2(2) . .
O6 V3 O2 139.6(2) 2_765 .
O1 V3 O8 106.0(3) . .
O6 V3 O8 146.5(2) . .
O6 V3 O8 76.0(2) 2_765 .
O2 V3 O8 88.2(2) . .
O1 V3 V5 106.3(2) . .
O6 V3 V5 41.42(17) . .
O6 V3 V5 126.09(17) 2_765 .
O2 V3 V5 43.26(16) . .
O8 V3 V5 128.43(15) . .
O1 V3 V5 112.3(2) . 2_765
O6 V3 V5 121.19(17) . 2_765
O6 V3 V5 36.25(17) 2_765 2_765
O2 V3 V5 119.68(15) . 2_765
O8 V3 V5 39.79(15) . 2_765
V5 V3 V5 141.30(6) . 2_765
O4 V4 O2 109.9(2) . .
O4 V4 O10 112.1(2) . .
O2 V4 O10 137.9(2) . .
O4 V4 O9 104.5(3) . .
O2 V4 O9 90.5(2) . .
O10 V4 O9 79.6(2) . .
O4 V4 O13 105.7(3) . .
O2 V4 O13 79.3(2) . .
O10 V4 O13 89.0(2) . .
O9 V4 O13 149.8(2) . .
O4 V4 V2 111.0(2) . .
O2 V4 V2 122.07(16) . .
O10 V4 V2 39.28(14) . .
O9 V4 V2 40.53(14) . .
O13 V4 V2 124.68(15) . .
O4 V4 V5 111.8(2) . .
O2 V4 V5 38.65(16) . .
O10 V4 V5 120.03(15) . .
O9 V4 V5 124.69(16) . .
O13 V4 V5 40.74(15) . .
V2 V4 V5 137.21(5) . .
O14 V5 O6 112.7(3) . .
O14 V5 O2 111.1(3) . .
O6 V5 O2 83.9(2) . .
O14 V5 O8 108.1(3) . 3_675
O6 V5 O8 78.1(2) . 3_675
O2 V5 O8 140.7(2) . 3_675
O14 V5 O13 109.6(3) . .
O6 V5 O13 137.5(2) . .
O2 V5 O13 78.3(2) . .
O8 V5 O13 91.9(2) 3_675 .
O14 V5 V3 111.3(3) . .
O6 V5 V3 41.96(16) . .
O2 V5 V3 43.44(15) . .
O8 V5 V3 116.96(16) 3_675 .
O13 V5 V3 117.22(16) . .
O14 V5 V4 115.0(3) . .
O6 V5 V4 114.12(17) . .
O2 V5 V4 37.78(14) . .
O8 V5 V4 123.50(16) 3_675 .
O13 V5 V4 40.53(16) . .
V3 V5 V4 79.22(5) . .
O14 V5 V3 115.5(3) . 3_675
O6 V5 V3 37.01(16) . 3_675
O2 V5 V3 114.66(16) . 3_675
O8 V5 V3 41.13(16) 3_675 3_675
O13 V5 V3 122.07(17) . 3_675
V3 V5 V3 77.56(6) . 3_675
V4 V5 V3 129.12(5) . 3_675
V4 O2 V5 103.6(2) . .
V4 O2 V3 151.4(3) . .
V5 O2 V3 93.3(2) . .
Sb1 O3 Sb2 130.0(3) . 3_675
V5 O6 V3 96.6(2) . .
V5 O6 V3 106.7(3) . 3_675
V3 O6 V3 149.5(3) . 3_675
Sb2 O8 V5 138.6(3) . 2_765
Sb2 O8 V3 122.0(3) . .
V5 O8 V3 99.1(2) 2_765 .
Sb2 O9 V4 118.7(2) . .
Sb2 O9 V2 142.2(3) . .
V4 O9 V2 99.1(2) . .
V4 O10 V2 101.8(2) . .
V4 O10 V1 153.1(3) . .
V2 O10 V1 93.7(2) . .
V2 O11 V1 95.6(2) . .
V2 O11 V1 106.7(2) . 2_765
V1 O11 V1 148.0(3) . 2_765
Sb1 O12 V2 137.6(3) . 3_675
Sb1 O12 V1 121.9(2) . .
V2 O12 V1 100.0(2) 3_675 .
Sb1 O13 V4 119.9(3) . .
Sb1 O13 V5 141.3(3) . .
V4 O13 V5 98.7(2) . .
C1 N1 Ni1 107.2(7) . .
C3 N2 C2 118.3(10) . .
C3 N2 Ni1 107.5(6) . .
C2 N2 Ni1 106.5(7) . .
C4 N3 Ni1 111.0(5) . .
C5 N4 Ni1 107.5(6) . .
C6 N5 C7 136.5(12) . .
C6 N5 Ni1 110.5(9) . .
C7 N5 Ni1 113.0(8) . .
C8 N6 Ni1 110.5(6) . .
N1 C1 C2 112.0(9) . .
C1 C2 N2 106.5(12) . .
N2 C3 C4 109.3(9) . .
N3 C4 C3 108.9(7) . .
C6 C5 N4 114.5(8) . .
N5 C6 C5 125.4(11) . .
N5 C7 C8 121.7(12) . .
C7 C8 N6 113.3(11) . .

loop_
_geom_bond_atom_site_label_1
_geom_bond_atom_site_label_2
_geom_bond_distance
_geom_bond_site_symmetry_2
Sb1 O13 1.924(5) .
Sb1 O12 1.935(5) .
Sb1 O3 1.949(6) .
Sb2 O8 1.929(5) .
Sb2 O9 1.950(5) .
Sb2 O3 1.949(6) 2_765
Ni1 N2 2.074(9) .
Ni1 N5 2.096(11) .
Ni1 N6 2.110(7) .
Ni1 N3 2.121(6) .
Ni1 N1 2.154(8) .
Ni1 N4 2.184(6) .
V1 O5 1.609(5) .
V1 O11 1.912(5) .
V1 O11 1.923(5) 3_675
V1 O10 1.938(5) .
V1 O12 2.016(5) .
V1 V2 2.8309(15) .
V1 V2 3.0730(16) 3_675
V2 O7 1.610(5) .
V2 O11 1.908(5) .
V2 O10 1.943(5) .
V2 O9 1.977(5) .
V2 O12 1.995(5) 2_765
V2 V4 3.0044(16) .
V2 V1 3.0730(16) 2_765
V3 O1 1.608(5) .
V3 O6 1.912(5) .
V3 O6 1.926(5) 2_765
V3 O2 1.957(5) .
V3 O8 2.041(6) .
V3 V5 2.8414(18) .
V3 V5 3.0643(19) 2_765
V4 O4 1.608(5) .
V4 O2 1.913(5) .
V4 O10 1.929(5) .
V4 O9 1.970(5) .
V4 O13 1.996(6) .
V4 V5 3.0359(17) .
V5 O14 1.601(6) .
V5 O6 1.892(6) .
V5 O2 1.951(5) .
V5 O8 1.986(5) 3_675
V5 O13 2.004(5) .
V5 V3 3.0643(19) 3_675
O3 Sb2 1.949(6) 3_675
O6 V3 1.926(5) 3_675
O8 V5 1.986(5) 2_765
O11 V1 1.923(5) 2_765
O12 V2 1.995(5) 3_675
N1 C1 1.422(19) .
N2 C3 1.430(12) .
N2 C2 1.514(13) .
N3 C4 1.443(12) .
N4 C5 1.469(14) .
N5 C6 1.303(13) .
N5 C7 1.345(15) .
N6 C8 1.514(18) .
C1 C2 1.50(2) .
C3 C4 1.502(15) .
C5 C6 1.435(17) .
C7 C8 1.399(17) .
